data_7123713
loop_
_publ_author_name
'Li, Jian'
'Hu, Jie'
'Fei, Youwen'
'Zhao, Hongbin'
'Wang, Zhishuang'
'Li, Chunju'

_publ_section_title
;
 Cascade cyclization and acyl migration of propargylic esters with
 isocyanides: a rapid access to substituted furans
;
_journal_name_full 'Chemical Communications'
_journal_paper_doi 10.1039/C9CC03550H
_journal_year 2019
_chemical_formula_sum 'C19 H22 Br N O4'
_chemical_formula_weight 408.28
_space_group_crystal_system triclinic
_space_group_IT_number 2
_space_group_name_Hall '-P 1'
_space_group_name_H-M_alt 'P -1'
_symmetry_space_group_name_Hall '-P 1'
_symmetry_space_group_name_H-M 'P -1'
_atom_sites_solution_hydrogens geom
_audit_creation_method SHELXL-2016/6
_audit_update_record
;
2019-03-24 deposited with the CCDC.    2019-06-21 downloaded from the CCDC.
;
_cell_angle_alpha 96.5930(10)
_cell_angle_beta 106.2220(10)
_cell_angle_gamma 96.1540(10)
_cell_formula_units_Z 2
_cell_length_a 7.9851(2)
_cell_length_b 9.3241(2)
_cell_length_c 13.5175(3)
_cell_measurement_reflns_used 9928
_cell_measurement_temperature 298(2)
_cell_measurement_theta_max 59.26
_cell_measurement_theta_min 5.07
_cell_volume 949.68(4)
_computing_cell_refinement 'Bruker SAINT'
_computing_data_collection 'Bruker APEX2'
_computing_data_reduction 'Bruker SAINT'
_computing_molecular_graphics 'Bruker SHELXTL'
_computing_publication_material 'Bruker SHELXTL'
_computing_structure_refinement 'SHELXL-2016/6 (Sheldrick, 2016)'
_computing_structure_solution 'SHELXT 2014/5 (Sheldrick, 2014)'
_diffrn_ambient_temperature 298(2)
_diffrn_measured_fraction_theta_full 0.997
_diffrn_measured_fraction_theta_max 0.998
_diffrn_measurement_device_type 'Bruker APEX-II CCD'
_diffrn_measurement_method '\f and \w scans'
_diffrn_radiation_type GaK\a
_diffrn_radiation_wavelength 1.34138
_diffrn_reflns_av_R_equivalents 0.0367
_diffrn_reflns_av_unetI/netI 0.0261
_diffrn_reflns_Laue_measured_fraction_full 0.997
_diffrn_reflns_Laue_measured_fraction_max 0.998
_diffrn_reflns_limit_h_max 10
_diffrn_reflns_limit_h_min -10
_diffrn_reflns_limit_k_max 11
_diffrn_reflns_limit_k_min -11
_diffrn_reflns_limit_l_max 17
_diffrn_reflns_limit_l_min -17
_diffrn_reflns_number 29819
_diffrn_reflns_point_group_measured_fraction_full 0.997
_diffrn_reflns_point_group_measured_fraction_max 0.998
_diffrn_reflns_theta_full 53.594
_diffrn_reflns_theta_max 58.498
_diffrn_reflns_theta_min 5.073
_exptl_absorpt_coefficient_mu 2.068
_exptl_absorpt_correction_T_max 0.752
_exptl_absorpt_correction_T_min 0.632
_exptl_absorpt_correction_type multi-scan
_exptl_absorpt_process_details sadabs
_exptl_crystal_colour colourless
_exptl_crystal_density_diffrn 1.428
_exptl_crystal_description block
_exptl_crystal_F_000 420
_exptl_crystal_size_max 0.200
_exptl_crystal_size_mid 0.140
_exptl_crystal_size_min 0.080
_refine_diff_density_max 0.535
_refine_diff_density_min -0.561
_refine_diff_density_rms 0.042
_refine_ls_extinction_method none
_refine_ls_goodness_of_fit_ref 1.042
_refine_ls_hydrogen_treatment constr
_refine_ls_matrix_type full
_refine_ls_number_parameters 231
_refine_ls_number_reflns 4085
_refine_ls_number_restraints 0
_refine_ls_restrained_S_all 1.042
_refine_ls_R_factor_all 0.0366
_refine_ls_R_factor_gt 0.0347
_refine_ls_shift/su_max 0.001
_refine_ls_shift/su_mean 0.000
_refine_ls_structure_factor_coef Fsqd
_refine_ls_weighting_details 'w=1/[\s^2^(Fo^2^)+(0.0410P)^2^+0.3754P] where P=(Fo^2^+2Fc^2^)/3'
_refine_ls_weighting_scheme calc
_refine_ls_wR_factor_gt 0.0925
_refine_ls_wR_factor_ref 0.0942
_reflns_Friedel_coverage 0.000
_reflns_number_gt 3799
_reflns_number_total 4085
_reflns_threshold_expression 'I > 2\s(I)'
_cod_data_source_file c9cc03550h2.cif
_cod_data_source_block ga_90304b_a
_cod_database_code 7123713
_shelx_shelxl_version_number 2016/6
_shelx_space_group_comment
; 
The symmetry employed for this shelxl refinement is uniquely defined 
by the following loop, which should always be used as a source of 
symmetry information in preference to the above space-group names. 
They are only intended as comments. 
;
_shelx_estimated_absorpt_t_min 0.682
_shelx_estimated_absorpt_t_max 0.852

loop_
_space_group_symop_operation_xyz
'x, y, z'
'-x, -y, -z'

loop_
_atom_site_label
_atom_site_type_symbol
_atom_site_fract_x
_atom_site_fract_y
_atom_site_fract_z
_atom_site_U_iso_or_equiv
_atom_site_adp_type
_atom_site_occupancy
_atom_site_site_symmetry_order
_atom_site_calc_flag
_atom_site_refinement_flags_posn
_atom_site_refinement_flags_adp
Br1 Br 0.94516(4) -0.00151(3) 0.72695(2) 0.07682(12) Uani 1 1 d . .
N1 N 0.49920(19) 0.48829(14) 0.22197(12) 0.0460(3) Uani 1 1 d . .
O1 O 0.37517(15) 0.26349(12) 0.11575(10) 0.0488(3) Uani 1 1 d . .
O2 O 0.27990(19) 0.03465(14) 0.03545(11) 0.0601(3) Uani 1 1 d . .
O3 O 0.8615(2) 0.41726(16) 0.34214(13) 0.0747(5) Uani 1 1 d . .
O4 O 0.5720(2) 0.71841(16) 0.19464(16) 0.0775(5) Uani 1 1 d . .
C1 C 0.4021(2) 0.12214(18) 0.11275(14) 0.0477(4) Uani 1 1 d . .
C2 C 0.5459(2) 0.10464(18) 0.18875(14) 0.0480(4) Uani 1 1 d . .
H2 H 0.589607 0.018023 0.201978 0.058 Uiso 1 1 calc R U
C3 C 0.6171(2) 0.24921(18) 0.24499(13) 0.0449(3) Uani 1 1 d . .
C4 C 0.5107(2) 0.34134(18) 0.19847(13) 0.0449(3) Uani 1 1 d . .
C5 C 0.7719(2) 0.30098(19) 0.33764(14) 0.0491(4) Uani 1 1 d . .
C6 C 0.8123(2) 0.21697(18) 0.42670(13) 0.0439(3) Uani 1 1 d . .
C7 C 0.9638(2) 0.2688(2) 0.50885(15) 0.0539(4) Uani 1 1 d . .
H7 H 1.038920 0.349585 0.504266 0.065 Uiso 1 1 calc R U
C8 C 1.0048(3) 0.2028(2) 0.59698(16) 0.0581(5) Uani 1 1 d . .
H8 H 1.106691 0.238320 0.651444 0.070 Uiso 1 1 calc R U
C9 C 0.8931(2) 0.0836(2) 0.60321(14) 0.0508(4) Uani 1 1 d . .
C10 C 0.7431(3) 0.0283(2) 0.52258(16) 0.0562(4) Uani 1 1 d . .
H10 H 0.669663 -0.053394 0.527305 0.067 Uiso 1 1 calc R U
C11 C 0.7029(2) 0.0953(2) 0.43483(15) 0.0518(4) Uani 1 1 d . .
H11 H 0.601423 0.058610 0.380406 0.062 Uiso 1 1 calc R U
C12 C 0.2773(3) -0.1179(2) 0.04265(16) 0.0556(4) Uani 1 1 d . .
H12A H 0.279767 -0.134812 0.112491 0.067 Uiso 1 1 calc R U
H12B H 0.379552 -0.151525 0.027468 0.067 Uiso 1 1 calc R U
C13 C 0.1130(3) -0.1980(3) -0.0342(2) 0.0779(7) Uani 1 1 d . .
H13A H 0.012974 -0.159066 -0.021711 0.117 Uiso 1 1 calc R U
H13B H 0.103594 -0.299624 -0.027166 0.117 Uiso 1 1 calc R U
H13C H 0.116173 -0.187140 -0.103468 0.117 Uiso 1 1 calc R U
C14 C 0.5859(2) 0.5899(2) 0.18028(16) 0.0531(4) Uani 1 1 d . .
C15 C 0.7003(3) 0.5358(3) 0.11706(19) 0.0704(6) Uani 1 1 d . .
H15A H 0.741806 0.614074 0.085568 0.106 Uiso 1 1 calc R U
H15B H 0.633077 0.457515 0.063604 0.106 Uiso 1 1 calc R U
H15C H 0.799110 0.501391 0.161590 0.106 Uiso 1 1 calc R U
C16 C 0.3765(2) 0.5303(2) 0.28439(16) 0.0538(4) Uani 1 1 d . .
C17 C 0.3096(4) 0.3975(3) 0.3247(3) 0.0886(8) Uani 1 1 d . .
H17A H 0.407360 0.361748 0.369201 0.133 Uiso 1 1 calc R U
H17B H 0.248338 0.322782 0.267040 0.133 Uiso 1 1 calc R U
H17C H 0.230552 0.423713 0.363538 0.133 Uiso 1 1 calc R U
C18 C 0.4751(4) 0.6475(4) 0.3755(2) 0.0992(10) Uani 1 1 d . .
H18A H 0.576124 0.612616 0.417537 0.149 Uiso 1 1 calc R U
H18B H 0.398752 0.670680 0.416872 0.149 Uiso 1 1 calc R U
H18C H 0.512803 0.733303 0.349909 0.149 Uiso 1 1 calc R U
C19 C 0.2186(3) 0.5822(3) 0.2131(3) 0.0887(8) Uani 1 1 d . .
H19A H 0.133876 0.598644 0.249951 0.133 Uiso 1 1 calc R U
H19B H 0.165681 0.509236 0.152995 0.133 Uiso 1 1 calc R U
H19C H 0.256492 0.671455 0.191471 0.133 Uiso 1 1 calc R U

loop_
_atom_site_aniso_label
_atom_site_aniso_U_11
_atom_site_aniso_U_22
_atom_site_aniso_U_33
_atom_site_aniso_U_23
_atom_site_aniso_U_13
_atom_site_aniso_U_12
Br1 0.0934(2) 0.08030(19) 0.06271(16) 0.02906(12) 0.02195(13) 0.02215(14)
N1 0.0466(7) 0.0352(7) 0.0553(8) 0.0098(6) 0.0122(6) 0.0073(5)
O1 0.0471(6) 0.0399(6) 0.0513(6) 0.0075(5) 0.0003(5) 0.0088(5)
O2 0.0645(8) 0.0423(6) 0.0562(7) 0.0033(5) -0.0081(6) 0.0068(6)
O3 0.0689(9) 0.0566(8) 0.0772(10) 0.0242(7) -0.0092(7) -0.0161(7)
O4 0.0691(9) 0.0447(7) 0.1229(14) 0.0309(8) 0.0278(9) 0.0084(6)
C1 0.0490(9) 0.0392(8) 0.0490(9) 0.0049(7) 0.0055(7) 0.0069(7)
C2 0.0487(9) 0.0386(8) 0.0520(9) 0.0064(7) 0.0058(7) 0.0102(7)
C3 0.0421(8) 0.0392(8) 0.0497(9) 0.0082(7) 0.0067(7) 0.0067(6)
C4 0.0435(8) 0.0378(8) 0.0490(9) 0.0068(6) 0.0071(7) 0.0047(6)
C5 0.0435(8) 0.0420(8) 0.0553(10) 0.0077(7) 0.0049(7) 0.0038(7)
C6 0.0389(7) 0.0397(8) 0.0498(9) 0.0045(6) 0.0078(6) 0.0074(6)
C7 0.0441(9) 0.0504(9) 0.0582(10) 0.0103(8) 0.0027(8) -0.0018(7)
C8 0.0476(9) 0.0622(11) 0.0542(10) 0.0085(8) 0.0005(8) 0.0034(8)
C9 0.0555(10) 0.0502(9) 0.0496(9) 0.0116(7) 0.0155(8) 0.0164(8)
C10 0.0576(10) 0.0465(9) 0.0621(11) 0.0095(8) 0.0163(9) -0.0004(8)
C11 0.0461(9) 0.0464(9) 0.0548(10) 0.0043(7) 0.0061(7) -0.0005(7)
C12 0.0600(10) 0.0421(9) 0.0577(10) 0.0035(7) 0.0073(8) 0.0082(7)
C13 0.0685(13) 0.0538(12) 0.0902(17) -0.0090(11) -0.0008(12) 0.0033(10)
C14 0.0425(8) 0.0477(9) 0.0650(11) 0.0205(8) 0.0048(8) 0.0054(7)
C15 0.0594(11) 0.0849(15) 0.0740(14) 0.0321(12) 0.0227(10) 0.0118(10)
C16 0.0515(9) 0.0437(9) 0.0657(11) 0.0044(8) 0.0181(8) 0.0071(7)
C17 0.108(2) 0.0732(15) 0.112(2) 0.0273(15) 0.0701(18) 0.0183(14)
C18 0.0900(18) 0.103(2) 0.0906(19) -0.0357(17) 0.0320(15) -0.0100(16)
C19 0.0551(12) 0.0994(19) 0.118(2) 0.0305(17) 0.0245(13) 0.0274(13)

loop_
_atom_type_symbol
_atom_type_description
_atom_type_scat_dispersion_real
_atom_type_scat_dispersion_imag
_atom_type_scat_source
C C 0.0137 0.0067 'International Tables Vol C Tables 4.2.6.8 and 6.1.1.4'
H H 0.0000 0.0000 'International Tables Vol C Tables 4.2.6.8 and 6.1.1.4'
Br Br -0.9338 1.0006 'International Tables Vol C Tables 4.2.6.8 and 6.1.1.4'
N N 0.0241 0.0134 'International Tables Vol C Tables 4.2.6.8 and 6.1.1.4'
O O 0.0389 0.0241 'International Tables Vol C Tables 4.2.6.8 and 6.1.1.4'

loop_
_geom_angle_atom_site_label_1
_geom_angle_atom_site_label_2
_geom_angle_atom_site_label_3
_geom_angle
C14 N1 C4 119.50(16)
C14 N1 C16 121.72(15)
C4 N1 C16 118.50(14)
C1 O1 C4 105.94(12)
C1 O2 C12 114.33(14)
O2 C1 C2 135.69(16)
O2 C1 O1 112.08(14)
C2 C1 O1 112.24(15)
C1 C2 C3 105.09(15)
C1 C2 H2 127.5
C3 C2 H2 127.5
C4 C3 C2 106.96(14)
C4 C3 C5 122.08(15)
C2 C3 C5 130.95(15)
C3 C4 O1 109.77(14)
C3 C4 N1 134.31(16)
O1 C4 N1 115.53(14)
O3 C5 C3 118.88(16)
O3 C5 C6 120.19(16)
C3 C5 C6 120.84(15)
C11 C6 C7 118.39(17)
C11 C6 C5 123.93(15)
C7 C6 C5 117.58(15)
C8 C7 C6 121.20(17)
C8 C7 H7 119.4
C6 C7 H7 119.4
C9 C8 C7 119.05(17)
C9 C8 H8 120.5
C7 C8 H8 120.5
C8 C9 C10 121.19(18)
C8 C9 Br1 118.79(14)
C10 C9 Br1 119.99(15)
C9 C10 C11 119.35(17)
C9 C10 H10 120.3
C11 C10 H10 120.3
C10 C11 C6 120.81(17)
C10 C11 H11 119.6
C6 C11 H11 119.6
O2 C12 C13 107.89(16)
O2 C12 H12A 110.1
C13 C12 H12A 110.1
O2 C12 H12B 110.1
C13 C12 H12B 110.1
H12A C12 H12B 108.4
C12 C13 H13A 109.5
C12 C13 H13B 109.5
H13A C13 H13B 109.5
C12 C13 H13C 109.5
H13A C13 H13C 109.5
H13B C13 H13C 109.5
O4 C14 N1 121.52(19)
O4 C14 C15 121.08(19)
N1 C14 C15 117.40(17)
C14 C15 H15A 109.5
C14 C15 H15B 109.5
H15A C15 H15B 109.5
C14 C15 H15C 109.5
H15A C15 H15C 109.5
H15B C15 H15C 109.5
N1 C16 C17 109.41(16)
N1 C16 C18 109.57(17)
C17 C16 C18 109.4(2)
N1 C16 C19 108.91(19)
C17 C16 C19 107.9(2)
C18 C16 C19 111.5(2)
C16 C17 H17A 109.5
C16 C17 H17B 109.5
H17A C17 H17B 109.5
C16 C17 H17C 109.5
H17A C17 H17C 109.5
H17B C17 H17C 109.5
C16 C18 H18A 109.5
C16 C18 H18B 109.5
H18A C18 H18B 109.5
C16 C18 H18C 109.5
H18A C18 H18C 109.5
H18B C18 H18C 109.5
C16 C19 H19A 109.5
C16 C19 H19B 109.5
H19A C19 H19B 109.5
C16 C19 H19C 109.5
H19A C19 H19C 109.5
H19B C19 H19C 109.5

loop_
_geom_bond_atom_site_label_1
_geom_bond_atom_site_label_2
_geom_bond_distance
Br1 C9 1.8942(18)
N1 C14 1.376(2)
N1 C4 1.389(2)
N1 C16 1.514(2)
O1 C1 1.356(2)
O1 C4 1.385(2)
O2 C1 1.332(2)
O2 C12 1.435(2)
O3 C5 1.219(2)
O4 C14 1.214(2)
C1 C2 1.349(2)
C2 C3 1.441(2)
C2 H2 0.9300
C3 C4 1.356(2)
C3 C5 1.483(2)
C5 C6 1.490(2)
C6 C11 1.390(2)
C6 C7 1.390(2)
C7 C8 1.378(3)
C7 H7 0.9300
C8 C9 1.374(3)
C8 H8 0.9300
C9 C10 1.378(3)
C10 C11 1.379(3)
C10 H10 0.9300
C11 H11 0.9300
C12 C13 1.486(3)
C12 H12A 0.9700
C12 H12B 0.9700
C13 H13A 0.9600
C13 H13B 0.9600
C13 H13C 0.9600
C14 C15 1.502(3)
C15 H15A 0.9600
C15 H15B 0.9600
C15 H15C 0.9600
C16 C17 1.514(3)
C16 C18 1.515(3)
C16 C19 1.520(3)
C17 H17A 0.9600
C17 H17B 0.9600
C17 H17C 0.9600
C18 H18A 0.9600
C18 H18B 0.9600
C18 H18C 0.9600
C19 H19A 0.9600
C19 H19B 0.9600
C19 H19C 0.9600

loop_
_geom_torsion_atom_site_label_1
_geom_torsion_atom_site_label_2
_geom_torsion_atom_site_label_3
_geom_torsion_atom_site_label_4
_geom_torsion
C12 O2 C1 C2 13.6(3)
C12 O2 C1 O1 -166.38(16)
C4 O1 C1 O2 -179.70(15)
C4 O1 C1 C2 0.3(2)
O2 C1 C2 C3 179.8(2)
O1 C1 C2 C3 -0.2(2)
C1 C2 C3 C4 0.1(2)
C1 C2 C3 C5 178.70(19)
C2 C3 C4 O1 0.1(2)
C5 C3 C4 O1 -178.66(16)
C2 C3 C4 N1 172.37(19)
C5 C3 C4 N1 -6.4(3)
C1 O1 C4 C3 -0.3(2)
C1 O1 C4 N1 -174.12(15)
C14 N1 C4 C3 93.6(3)
C16 N1 C4 C3 -92.4(2)
C14 N1 C4 O1 -94.51(19)
C16 N1 C4 O1 79.5(2)
C4 C3 C5 O3 -38.9(3)
C2 C3 C5 O3 142.6(2)
C4 C3 C5 C6 137.75(18)
C2 C3 C5 C6 -40.7(3)
O3 C5 C6 C11 170.21(19)
C3 C5 C6 C11 -6.4(3)
O3 C5 C6 C7 -6.2(3)
C3 C5 C6 C7 177.26(16)
C11 C6 C7 C8 -0.6(3)
C5 C6 C7 C8 175.94(18)
C6 C7 C8 C9 -0.1(3)
C7 C8 C9 C10 1.0(3)
C7 C8 C9 Br1 -177.37(15)
C8 C9 C10 C11 -1.1(3)
Br1 C9 C10 C11 177.21(15)
C9 C10 C11 C6 0.4(3)
C7 C6 C11 C10 0.5(3)
C5 C6 C11 C10 -175.85(18)
C1 O2 C12 C13 168.00(19)
C4 N1 C14 O4 176.24(18)
C16 N1 C14 O4 2.4(3)
C4 N1 C14 C15 -4.4(2)
C16 N1 C14 C15 -178.24(17)
C14 N1 C16 C17 -176.8(2)
C4 N1 C16 C17 9.3(3)
C14 N1 C16 C18 -56.8(3)
C4 N1 C16 C18 129.3(2)
C14 N1 C16 C19 65.4(2)
C4 N1 C16 C19 -108.5(2)
